data_7026525
loop_
_publ_author_name
'Jayarathne, Upul'
'Chandrasekaran, Perumalreddy'
'Jacobsen, Heiko'
'Mague, Joel T.'
'Donahue, James P.'

_publ_section_title
;
 A tungsten-mediated closed cycle of reactivity for the reduction of CO(2)
 to CO.
;
_journal_issue 40
_journal_name_full 'Dalton transactions (Cambridge, England : 2003)'
_journal_page_first 9662
_journal_page_last 9671
_journal_paper_doi 10.1039/c0dt00489h
_journal_volume 39
_journal_year 2010
_chemical_formula_moiety 'C39 H37 Cl2 O P3 W, C H2 Cl2'
_chemical_formula_sum 'C40 H39 Cl4 O P3 W'
_chemical_formula_weight 954.27
_chemical_name_systematic
;
mer-Oxodichloro(1,2-bis(diphenylphosphino)ethane)
(methyldiphenylphosphine)tungsten(IV) Dichloromethane
solvate
;
_space_group_IT_number 15
_symmetry_cell_setting monoclinic
_symmetry_space_group_name_Hall '-C 2yc'
_symmetry_space_group_name_H-M 'C 1 2/c 1'
_atom_sites_solution_hydrogens geom
_atom_sites_solution_primary Patterson
_atom_sites_solution_secondary difmap
_audit_creation_method SHELXL-97
_cell_angle_alpha 90.00
_cell_angle_beta 105.896(1)
_cell_angle_gamma 90.00
_cell_formula_units_Z 8
_cell_length_a 23.532(2)
_cell_length_b 14.265(1)
_cell_length_c 25.620(2)
_cell_measurement_reflns_used 9797
_cell_measurement_temperature 200(2)
_cell_measurement_theta_max 28.12
_cell_measurement_theta_min 2.53
_cell_volume 8271.4(11)
_computing_cell_refinement 'Bruker APEX2 (Bruker-AXS, 2008)'
_computing_data_collection 'Bruker APEX2 (Bruker-AXS, 2008)'
_computing_data_reduction 'Bruker SAINT+ (Bruker-AXS, 2006)'
_computing_molecular_graphics 'Bruker APEX2 (Bruker-AXS, 2008)'
_computing_publication_material 'Bruker APEX2 (Bruker-AXS, 2008)'
_computing_structure_refinement 'SHELXL-97 (Sheldrick, 1997)'
_computing_structure_solution 'SHELXS-97 (Sheldrick, 1997)'
_diffrn_ambient_temperature 200(2)
_diffrn_measured_fraction_theta_full 0.996
_diffrn_measured_fraction_theta_max 0.996
_diffrn_measurement_device_type 'Bruker APEX-I CCD'
_diffrn_measurement_method '\f and \w scans'
_diffrn_radiation_monochromator graphite
_diffrn_radiation_source 'fine-focus sealed tube'
_diffrn_radiation_type MoK\a
_diffrn_radiation_wavelength 0.71073
_diffrn_reflns_av_R_equivalents 0.0380
_diffrn_reflns_av_sigmaI/netI 0.0247
_diffrn_reflns_limit_h_max 31
_diffrn_reflns_limit_h_min -31
_diffrn_reflns_limit_k_max 18
_diffrn_reflns_limit_k_min -18
_diffrn_reflns_limit_l_max 33
_diffrn_reflns_limit_l_min -34
_diffrn_reflns_number 71260
_diffrn_reflns_theta_full 28.32
_diffrn_reflns_theta_max 28.32
_diffrn_reflns_theta_min 2.18
_exptl_absorpt_coefficient_mu 3.197
_exptl_absorpt_correction_T_max 0.7931
_exptl_absorpt_correction_T_min 0.6585
_exptl_absorpt_correction_type multi-scan
_exptl_absorpt_process_details 'SADABS (Sheldrick, 2008)'
_exptl_crystal_colour blue
_exptl_crystal_density_diffrn 1.533
_exptl_crystal_density_method 'not measured'
_exptl_crystal_description Plate
_exptl_crystal_F_000 3792
_exptl_crystal_size_max 0.18
_exptl_crystal_size_mid 0.13
_exptl_crystal_size_min 0.08
_refine_diff_density_max 0.863
_refine_diff_density_min -0.955
_refine_diff_density_rms 0.075
_refine_ls_extinction_method none
_refine_ls_goodness_of_fit_ref 1.050
_refine_ls_hydrogen_treatment constr
_refine_ls_matrix_type full
_refine_ls_number_parameters 443
_refine_ls_number_reflns 10263
_refine_ls_number_restraints 0
_refine_ls_restrained_S_all 1.050
_refine_ls_R_factor_all 0.0339
_refine_ls_R_factor_gt 0.0265
_refine_ls_shift/su_max 0.004
_refine_ls_shift/su_mean 0.000
_refine_ls_structure_factor_coef Fsqd
_refine_ls_weighting_details 'calc w=1/[\s^2^(Fo^2^)+(0.0273P)^2^+13.3580P] where P=(Fo^2^+2Fc^2^)/3'
_refine_ls_weighting_scheme calc
_refine_ls_wR_factor_gt 0.0618
_refine_ls_wR_factor_ref 0.0644
_reflns_number_gt 8625
_reflns_number_total 10263
_reflns_threshold_expression >2\s(I)
_cod_data_source_file c0dt00489h.txt
_cod_data_source_block jpd203a_0m
_cod_depositor_comments
;
The following automatic conversions were performed:

'_symmetry_cell_setting' value 'Monoclinic' changed to 'monoclinic'
according to /home/saulius/struct/CIF-dictionaries/cif_core.dic
dictionary named 'cif_core.dic' version 2.4.2 from 2011-04-26.

Automatic conversion script
Id: cif_fix_values 1891 2012-01-12 08:04:46Z andrius 
;
_cod_original_cell_volume 8271.3(11)
_cod_original_sg_symbol_H-M C2/c
_cod_database_code 7026525

loop_
_symmetry_equiv_pos_as_xyz
'x, y, z'
'-x, y, -z+1/2'
'x+1/2, y+1/2, z'
'-x+1/2, y+1/2, -z+1/2'
'-x, -y, -z'
'x, -y, z-1/2'
'-x+1/2, -y+1/2, -z'
'x+1/2, -y+1/2, z-1/2'

loop_
_atom_site_label
_atom_site_type_symbol
_atom_site_fract_x
_atom_site_fract_y
_atom_site_fract_z
_atom_site_U_iso_or_equiv
_atom_site_adp_type
_atom_site_occupancy
_atom_site_symmetry_multiplicity
_atom_site_calc_flag
_atom_site_refinement_flags
W1 W 0.295359(5) 0.629367(7) 0.839638(4) 0.03129(4) Uani 1 1 d .
Cl1 Cl 0.32694(4) 0.74240(5) 0.78136(3) 0.04220(16) Uani 1 1 d .
Cl2 Cl 0.34995(3) 0.51051(5) 0.80095(3) 0.04035(16) Uani 1 1 d .
P1 P 0.26906(3) 0.48095(5) 0.87715(3) 0.03421(15) Uani 1 1 d .
P2 P 0.21090(3) 0.57717(5) 0.76167(3) 0.03459(15) Uani 1 1 d .
P3 P 0.39116(3) 0.65549(5) 0.91164(3) 0.03481(16) Uani 1 1 d .
O1 O 0.25527(9) 0.70061(14) 0.86968(8) 0.0395(5) Uani 1 1 d .
C1 C 0.32630(13) 0.4046(2) 0.91809(11) 0.0382(6) Uani 1 1 d .
C2 C 0.35507(14) 0.3377(2) 0.89485(13) 0.0447(7) Uani 1 1 d .
H2 H 0.3438 0.3296 0.8566 0.054 Uiso 1 1 calc R
C3 C 0.39946(16) 0.2832(2) 0.92659(15) 0.0547(9) Uani 1 1 d .
H3 H 0.4184 0.2376 0.9101 0.066 Uiso 1 1 calc R
C4 C 0.41674(15) 0.2943(3) 0.98207(15) 0.0560(9) Uani 1 1 d .
H4 H 0.4472 0.2561 1.0039 0.067 Uiso 1 1 calc R
C5 C 0.38951(16) 0.3612(3) 1.00586(14) 0.0573(10) Uani 1 1 d .
H5 H 0.4017 0.3695 1.0441 0.069 Uiso 1 1 calc R
C6 C 0.34447(14) 0.4164(2) 0.97428(12) 0.0459(7) Uani 1 1 d .
H6 H 0.3260 0.4622 0.9910 0.055 Uiso 1 1 calc R
C7 C 0.21407(13) 0.4844(2) 0.91614(11) 0.0406(7) Uani 1 1 d .
C8 C 0.20035(16) 0.4011(3) 0.93821(13) 0.0524(8) Uani 1 1 d .
H8 H 0.2216 0.3455 0.9354 0.063 Uiso 1 1 calc R
C9 C 0.15567(18) 0.3985(3) 0.96437(15) 0.0627(10) Uani 1 1 d .
H9 H 0.1465 0.3415 0.9794 0.075 Uiso 1 1 calc R
C10 C 0.12491(18) 0.4788(3) 0.96823(16) 0.0691(12) Uani 1 1 d .
H10 H 0.0944 0.4772 0.9860 0.083 Uiso 1 1 calc R
C11 C 0.13800(18) 0.5616(3) 0.94658(17) 0.0688(11) Uani 1 1 d .
H11 H 0.1166 0.6170 0.9494 0.083 Uiso 1 1 calc R
C12 C 0.18260(15) 0.5642(3) 0.92054(14) 0.0533(8) Uani 1 1 d .
H12 H 0.1915 0.6216 0.9056 0.064 Uiso 1 1 calc R
C13 C 0.22940(13) 0.4079(2) 0.81915(11) 0.0376(6) Uani 1 1 d .
H13A H 0.2573 0.3846 0.7994 0.045 Uiso 1 1 calc R
H13B H 0.2115 0.3531 0.8323 0.045 Uiso 1 1 calc R
C14 C 0.18141(13) 0.4668(2) 0.78134(11) 0.0386(6) Uani 1 1 d .
H14A H 0.1505 0.4814 0.7996 0.046 Uiso 1 1 calc R
H14B H 0.1628 0.4300 0.7483 0.046 Uiso 1 1 calc R
C15 C 0.14713(14) 0.6557(2) 0.74357(12) 0.0402(7) Uani 1 1 d .
C16 C 0.15172(15) 0.7475(2) 0.76124(13) 0.0457(7) Uani 1 1 d .
H16 H 0.1882 0.7704 0.7837 0.055 Uiso 1 1 calc R
C17 C 0.10275(16) 0.8067(2) 0.74610(14) 0.0526(8) Uani 1 1 d .
H17 H 0.1059 0.8698 0.7584 0.063 Uiso 1 1 calc R
C18 C 0.05053(17) 0.7746(3) 0.71386(15) 0.0600(10) Uani 1 1 d .
H18 H 0.0174 0.8154 0.7036 0.072 Uiso 1 1 calc R
C19 C 0.04550(18) 0.6839(3) 0.69624(17) 0.0734(12) Uani 1 1 d .
H19 H 0.0088 0.6618 0.6739 0.088 Uiso 1 1 calc R
C20 C 0.09342(17) 0.6241(3) 0.71064(16) 0.0644(10) Uani 1 1 d .
H20 H 0.0896 0.5612 0.6980 0.077 Uiso 1 1 calc R
C21 C 0.22510(13) 0.5533(2) 0.69635(10) 0.0359(6) Uani 1 1 d .
C22 C 0.22662(18) 0.6278(2) 0.66170(13) 0.0521(8) Uani 1 1 d .
H22 H 0.2203 0.6900 0.6721 0.062 Uiso 1 1 calc R
C23 C 0.23743(19) 0.6109(3) 0.61198(14) 0.0594(10) Uani 1 1 d .
H23 H 0.2378 0.6616 0.5881 0.071 Uiso 1 1 calc R
C24 C 0.24757(17) 0.5211(3) 0.59696(13) 0.0540(9) Uani 1 1 d .
H24 H 0.2548 0.5100 0.5628 0.065 Uiso 1 1 calc R
C25 C 0.24721(15) 0.4475(2) 0.63161(12) 0.0492(8) Uani 1 1 d .
H25 H 0.2551 0.3858 0.6215 0.059 Uiso 1 1 calc R
C26 C 0.23549(14) 0.4627(2) 0.68106(12) 0.0419(7) Uani 1 1 d .
H26 H 0.2346 0.4114 0.7045 0.050 Uiso 1 1 calc R
C27 C 0.38554(14) 0.6585(2) 0.98147(11) 0.0398(6) Uani 1 1 d .
C28 C 0.43476(17) 0.6429(3) 1.02479(14) 0.0671(12) Uani 1 1 d .
H28 H 0.4719 0.6298 1.0184 0.081 Uiso 1 1 calc R
C29 C 0.4299(2) 0.6466(4) 1.07785(15) 0.0891(16) Uani 1 1 d .
H29 H 0.4638 0.6357 1.1074 0.107 Uiso 1 1 calc R
C30 C 0.3770(2) 0.6657(3) 1.08761(14) 0.0731(12) Uani 1 1 d .
H30 H 0.3742 0.6681 1.1239 0.088 Uiso 1 1 calc R
C31 C 0.32795(17) 0.6815(3) 1.04539(13) 0.0557(9) Uani 1 1 d .
H31 H 0.2912 0.6954 1.0523 0.067 Uiso 1 1 calc R
C32 C 0.33206(15) 0.6772(2) 0.99222(12) 0.0465(7) Uani 1 1 d .
H32 H 0.2978 0.6873 0.9630 0.056 Uiso 1 1 calc R
C33 C 0.42610(13) 0.7677(2) 0.90605(11) 0.0385(6) Uani 1 1 d .
C34 C 0.47506(16) 0.7760(3) 0.88684(16) 0.0585(9) Uani 1 1 d .
H34 H 0.4936 0.7214 0.8779 0.070 Uiso 1 1 calc R
C35 C 0.49759(19) 0.8643(3) 0.8804(2) 0.0741(13) Uani 1 1 d .
H35 H 0.5315 0.8693 0.8672 0.089 Uiso 1 1 calc R
C36 C 0.47174(18) 0.9432(3) 0.89269(16) 0.0647(11) Uani 1 1 d .
H36 H 0.4882 1.0029 0.8893 0.078 Uiso 1 1 calc R
C37 C 0.4218(2) 0.9364(3) 0.91005(16) 0.0689(11) Uani 1 1 d .
H37 H 0.4025 0.9915 0.9172 0.083 Uiso 1 1 calc R
C38 C 0.39951(19) 0.8484(2) 0.91721(16) 0.0599(10) Uani 1 1 d .
H38 H 0.3653 0.8439 0.9300 0.072 Uiso 1 1 calc R
C39 C 0.44841(14) 0.5686(2) 0.91304(14) 0.0485(8) Uani 1 1 d .
H39A H 0.4548 0.5637 0.8769 0.073 Uiso 1 1 calc R
H39B H 0.4360 0.5076 0.9237 0.073 Uiso 1 1 calc R
H39C H 0.4853 0.5879 0.9393 0.073 Uiso 1 1 calc R
C40 C 0.6077(3) 0.6206(3) 0.8055(2) 0.0931(17) Uani 1 1 d .
H40A H 0.5911 0.6421 0.7677 0.112 Uiso 1 1 calc R
H40B H 0.6464 0.5909 0.8082 0.112 Uiso 1 1 calc R
Cl3 Cl 0.61779(7) 0.71781(11) 0.84971(7) 0.1176(6) Uani 1 1 d .
Cl4 Cl 0.56205(10) 0.54156(11) 0.82092(10) 0.1609(9) Uani 1 1 d .

loop_
_atom_site_aniso_label
_atom_site_aniso_U_11
_atom_site_aniso_U_22
_atom_site_aniso_U_33
_atom_site_aniso_U_23
_atom_site_aniso_U_13
_atom_site_aniso_U_12
W1 0.04189(7) 0.02851(6) 0.02527(6) -0.00116(4) 0.01222(4) -0.00089(5)
Cl1 0.0602(4) 0.0340(4) 0.0357(3) 0.0057(3) 0.0188(3) -0.0008(3)
Cl2 0.0571(4) 0.0345(3) 0.0350(3) -0.0004(3) 0.0220(3) 0.0046(3)
P1 0.0465(4) 0.0328(4) 0.0252(3) -0.0007(3) 0.0130(3) -0.0045(3)
P2 0.0447(4) 0.0335(4) 0.0264(3) -0.0022(3) 0.0112(3) 0.0014(3)
P3 0.0395(4) 0.0369(4) 0.0298(3) 0.0005(3) 0.0123(3) -0.0021(3)
O1 0.0471(11) 0.0387(11) 0.0339(10) -0.0049(8) 0.0134(9) -0.0012(9)
C1 0.0468(16) 0.0348(15) 0.0337(14) 0.0051(12) 0.0121(12) -0.0072(13)
C2 0.0550(19) 0.0377(16) 0.0417(16) 0.0037(13) 0.0138(14) -0.0030(14)
C3 0.060(2) 0.0456(19) 0.059(2) 0.0098(16) 0.0168(17) -0.0012(16)
C4 0.0487(19) 0.056(2) 0.060(2) 0.0206(18) 0.0081(16) -0.0054(16)
C5 0.056(2) 0.069(2) 0.0409(18) 0.0167(17) 0.0045(15) -0.0188(18)
C6 0.0534(18) 0.0482(18) 0.0357(15) 0.0035(13) 0.0114(14) -0.0095(15)
C7 0.0482(17) 0.0479(18) 0.0283(14) -0.0058(12) 0.0149(12) -0.0133(14)
C8 0.064(2) 0.055(2) 0.0415(17) 0.0006(15) 0.0205(16) -0.0167(17)
C9 0.071(2) 0.076(3) 0.048(2) -0.0019(19) 0.0271(18) -0.030(2)
C10 0.064(2) 0.094(3) 0.060(2) -0.016(2) 0.0353(19) -0.031(2)
C11 0.062(2) 0.081(3) 0.075(3) -0.019(2) 0.038(2) -0.011(2)
C12 0.060(2) 0.057(2) 0.0513(19) -0.0095(16) 0.0299(17) -0.0097(17)
C13 0.0532(17) 0.0329(14) 0.0288(13) -0.0028(11) 0.0147(12) -0.0071(13)
C14 0.0481(16) 0.0394(16) 0.0291(13) -0.0055(12) 0.0118(12) -0.0056(13)
C15 0.0476(16) 0.0427(16) 0.0329(14) -0.0009(12) 0.0153(12) 0.0062(13)
C16 0.0567(19) 0.0415(17) 0.0424(17) 0.0035(13) 0.0195(14) 0.0030(15)
C17 0.071(2) 0.0433(18) 0.054(2) 0.0122(15) 0.0344(18) 0.0142(17)
C18 0.057(2) 0.075(3) 0.053(2) 0.0141(19) 0.0241(17) 0.0252(19)
C19 0.055(2) 0.085(3) 0.071(3) -0.011(2) 0.0014(19) 0.015(2)
C20 0.060(2) 0.063(2) 0.062(2) -0.0193(19) 0.0039(18) 0.0084(19)
C21 0.0435(15) 0.0402(16) 0.0244(12) -0.0037(11) 0.0101(11) 0.0002(12)
C22 0.085(2) 0.0357(17) 0.0390(17) 0.0015(13) 0.0224(17) 0.0028(16)
C23 0.097(3) 0.048(2) 0.0410(18) 0.0111(15) 0.0321(19) 0.0050(19)
C24 0.076(2) 0.056(2) 0.0371(17) -0.0005(15) 0.0276(16) 0.0029(18)
C25 0.070(2) 0.0440(18) 0.0384(16) -0.0034(14) 0.0224(16) 0.0077(16)
C26 0.0574(18) 0.0376(16) 0.0336(15) 0.0008(12) 0.0175(13) 0.0031(14)
C27 0.0469(16) 0.0427(16) 0.0305(14) -0.0005(12) 0.0120(12) -0.0107(13)
C28 0.051(2) 0.113(4) 0.0361(17) 0.0102(19) 0.0089(15) -0.010(2)
C29 0.074(3) 0.158(5) 0.0292(18) 0.016(2) 0.0029(18) -0.017(3)
C30 0.094(3) 0.100(3) 0.0285(17) 0.0041(19) 0.0220(19) -0.020(3)
C31 0.071(2) 0.064(2) 0.0400(18) 0.0008(16) 0.0297(17) -0.0007(19)
C32 0.0582(19) 0.0489(19) 0.0343(15) -0.0001(14) 0.0161(14) 0.0008(15)
C33 0.0434(16) 0.0431(16) 0.0292(13) 0.0020(12) 0.0104(12) -0.0083(13)
C34 0.056(2) 0.055(2) 0.071(2) 0.0146(18) 0.0293(18) 0.0001(17)
C35 0.058(2) 0.072(3) 0.099(3) 0.031(2) 0.034(2) -0.009(2)
C36 0.072(3) 0.053(2) 0.061(2) 0.0116(18) 0.005(2) -0.022(2)
C37 0.102(3) 0.045(2) 0.066(2) -0.0019(18) 0.033(2) -0.009(2)
C38 0.080(3) 0.044(2) 0.067(2) -0.0038(17) 0.039(2) -0.0078(18)
C39 0.0443(17) 0.0450(18) 0.0561(19) 0.0000(15) 0.0135(15) 0.0030(14)
C40 0.112(4) 0.094(4) 0.096(4) -0.038(3) 0.067(3) -0.031(3)
Cl3 0.1349(12) 0.1138(11) 0.1362(13) -0.0554(10) 0.0916(11) -0.0292(9)
Cl4 0.224(2) 0.0839(10) 0.244(2) -0.0253(12) 0.182(2) -0.0402(12)

loop_
_atom_type_symbol
_atom_type_description
_atom_type_scat_dispersion_real
_atom_type_scat_dispersion_imag
_atom_type_scat_source
C C 0.0033 0.0016 'International Tables Vol C Tables 4.2.6.8 and 6.1.1.4'
H H 0.0000 0.0000 'International Tables Vol C Tables 4.2.6.8 and 6.1.1.4'
O O 0.0106 0.0060 'International Tables Vol C Tables 4.2.6.8 and 6.1.1.4'
P P 0.1023 0.0942 'International Tables Vol C Tables 4.2.6.8 and 6.1.1.4'
Cl Cl 0.1484 0.1585 'International Tables Vol C Tables 4.2.6.8 and 6.1.1.4'
W W -0.8490 6.8722 'International Tables Vol C Tables 4.2.6.8 and 6.1.1.4'

loop_
_geom_angle_atom_site_label_1
_geom_angle_atom_site_label_2
_geom_angle_atom_site_label_3
_geom_angle
O1 W1 Cl1 100.40(7)
O1 W1 P1 96.11(7)
Cl1 W1 P1 162.05(2)
O1 W1 Cl2 173.59(7)
Cl1 W1 Cl2 85.97(3)
P1 W1 Cl2 77.48(2)
O1 W1 P2 96.91(7)
Cl1 W1 P2 90.94(3)
P1 W1 P2 80.08(2)
Cl2 W1 P2 82.17(3)
O1 W1 P3 94.36(7)
Cl1 W1 P3 89.37(3)
P1 W1 P3 96.38(2)
Cl2 W1 P3 86.36(3)
P2 W1 P3 168.47(2)
C1 P1 C7 102.86(14)
C1 P1 C13 104.90(14)
C7 P1 C13 100.19(13)
C1 P1 W1 120.69(10)
C7 P1 W1 118.43(11)
C13 P1 W1 107.20(9)
C21 P2 C15 103.02(13)
C21 P2 C14 105.55(13)
C15 P2 C14 104.37(14)
C21 P2 W1 118.70(10)
C15 P2 W1 115.82(10)
C14 P2 W1 108.07(9)
C33 P3 C39 104.55(15)
C33 P3 C27 102.20(13)
C39 P3 C27 104.32(16)
C33 P3 W1 113.88(10)
C39 P3 W1 114.97(11)
C27 P3 W1 115.44(10)
C6 C1 C2 118.4(3)
C6 C1 P1 119.4(2)
C2 C1 P1 122.1(2)
C3 C2 C1 120.9(3)
C3 C2 H2 119.6
C1 C2 H2 119.6
C2 C3 C4 120.5(4)
C2 C3 H3 119.7
C4 C3 H3 119.7
C3 C4 C5 119.6(3)
C3 C4 H4 120.2
C5 C4 H4 120.2
C4 C5 C6 120.5(3)
C4 C5 H5 119.8
C6 C5 H5 119.8
C5 C6 C1 120.2(3)
C5 C6 H6 119.9
C1 C6 H6 119.9
C12 C7 C8 118.8(3)
C12 C7 P1 122.7(2)
C8 C7 P1 118.2(3)
C7 C8 C9 120.5(4)
C7 C8 H8 119.8
C9 C8 H8 119.8
C10 C9 C8 119.7(4)
C10 C9 H9 120.2
C8 C9 H9 120.2
C9 C10 C11 120.4(4)
C9 C10 H10 119.8
C11 C10 H10 119.8
C10 C11 C12 119.9(4)
C10 C11 H11 120.0
C12 C11 H11 120.0
C7 C12 C11 120.7(4)
C7 C12 H12 119.7
C11 C12 H12 119.7
C14 C13 P1 108.9(2)
C14 C13 H13A 109.9
P1 C13 H13A 109.9
C14 C13 H13B 109.9
P1 C13 H13B 109.9
H13A C13 H13B 108.3
C13 C14 P2 112.0(2)
C13 C14 H14A 109.2
P2 C14 H14A 109.2
C13 C14 H14B 109.2
P2 C14 H14B 109.2
H14A C14 H14B 107.9
C16 C15 C20 118.9(3)
C16 C15 P2 120.9(3)
C20 C15 P2 120.2(3)
C15 C16 C17 119.9(3)
C15 C16 H16 120.1
C17 C16 H16 120.1
C18 C17 C16 120.4(3)
C18 C17 H17 119.8
C16 C17 H17 119.8
C17 C18 C19 120.2(3)
C17 C18 H18 119.9
C19 C18 H18 119.9
C18 C19 C20 120.4(4)
C18 C19 H19 119.8
C20 C19 H19 119.8
C19 C20 C15 120.2(4)
C19 C20 H20 119.9
C15 C20 H20 119.9
C22 C21 C26 119.5(3)
C22 C21 P2 119.1(2)
C26 C21 P2 121.4(2)
C23 C22 C21 119.8(3)
C23 C22 H22 120.1
C21 C22 H22 120.1
C24 C23 C22 120.5(3)
C24 C23 H23 119.7
C22 C23 H23 119.7
C23 C24 C25 119.8(3)
C23 C24 H24 120.1
C25 C24 H24 120.1
C24 C25 C26 120.6(3)
C24 C25 H25 119.7
C26 C25 H25 119.7
C25 C26 C21 119.8(3)
C25 C26 H26 120.1
C21 C26 H26 120.1
C28 C27 C32 118.5(3)
C28 C27 P3 120.7(3)
C32 C27 P3 120.7(2)
C27 C28 C29 120.1(4)
C27 C28 H28 120.0
C29 C28 H28 120.0
C30 C29 C28 120.6(4)
C30 C29 H29 119.7
C28 C29 H29 119.7
C29 C30 C31 120.2(3)
C29 C30 H30 119.9
C31 C30 H30 119.9
C30 C31 C32 119.8(4)
C30 C31 H31 120.1
C32 C31 H31 120.1
C27 C32 C31 120.8(3)
C27 C32 H32 119.6
C31 C32 H32 119.6
C34 C33 C38 118.3(3)
C34 C33 P3 122.9(3)
C38 C33 P3 118.5(2)
C33 C34 C35 120.2(4)
C33 C34 H34 119.9
C35 C34 H34 119.9
C36 C35 C34 120.9(4)
C36 C35 H35 119.6
C34 C35 H35 119.6
C35 C36 C37 119.7(4)
C35 C36 H36 120.1
C37 C36 H36 120.1
C36 C37 C38 119.6(4)
C36 C37 H37 120.2
C38 C37 H37 120.2
C33 C38 C37 121.2(4)
C33 C38 H38 119.4
C37 C38 H38 119.4
P3 C39 H39A 109.5
P3 C39 H39B 109.5
H39A C39 H39B 109.5
P3 C39 H39C 109.5
H39A C39 H39C 109.5
H39B C39 H39C 109.5
Cl4 C40 Cl3 111.1(3)
Cl4 C40 H40A 109.4
Cl3 C40 H40A 109.4
Cl4 C40 H40B 109.4
Cl3 C40 H40B 109.4
H40A C40 H40B 108.0

loop_
_geom_bond_atom_site_label_1
_geom_bond_atom_site_label_2
_geom_bond_distance
W1 O1 1.707(2)
W1 Cl1 2.4474(7)
W1 P1 2.4729(7)
W1 Cl2 2.4910(7)
W1 P2 2.5140(7)
W1 P3 2.5191(8)
P1 C1 1.824(3)
P1 C7 1.839(3)
P1 C13 1.845(3)
P2 C21 1.826(3)
P2 C15 1.828(3)
P2 C14 1.846(3)
P3 C33 1.822(3)
P3 C39 1.824(3)
P3 C27 1.830(3)
C1 C6 1.395(4)
C1 C2 1.395(4)
C2 C3 1.375(5)
C2 H2 0.9500
C3 C4 1.376(5)
C3 H3 0.9500
C4 C5 1.381(5)
C4 H4 0.9500
C5 C6 1.389(5)
C5 H5 0.9500
C6 H6 0.9500
C7 C12 1.379(5)
C7 C8 1.392(4)
C8 C9 1.393(5)
C8 H8 0.9500
C9 C10 1.373(6)
C9 H9 0.9500
C10 C11 1.375(6)
C10 H10 0.9500
C11 C12 1.390(5)
C11 H11 0.9500
C12 H12 0.9500
C13 C14 1.523(4)
C13 H13A 0.9900
C13 H13B 0.9900
C14 H14A 0.9900
C14 H14B 0.9900
C15 C16 1.380(4)
C15 C20 1.388(5)
C16 C17 1.395(4)
C16 H16 0.9500
C17 C18 1.359(5)
C17 H17 0.9500
C18 C19 1.365(6)
C18 H18 0.9500
C19 C20 1.381(5)
C19 H19 0.9500
C20 H20 0.9500
C21 C22 1.391(4)
C21 C26 1.392(4)
C22 C23 1.387(5)
C22 H22 0.9500
C23 C24 1.376(5)
C23 H23 0.9500
C24 C25 1.377(5)
C24 H24 0.9500
C25 C26 1.385(4)
C25 H25 0.9500
C26 H26 0.9500
C27 C28 1.385(5)
C27 C32 1.386(4)
C28 C29 1.396(5)
C28 H28 0.9500
C29 C30 1.363(6)
C29 H29 0.9500
C30 C31 1.367(5)
C30 H30 0.9500
C31 C32 1.393(4)
C31 H31 0.9500
C32 H32 0.9500
C33 C34 1.376(4)
C33 C38 1.378(5)
C34 C35 1.394(5)
C34 H34 0.9500
C35 C36 1.357(6)
C35 H35 0.9500
C36 C37 1.369(6)
C36 H36 0.9500
C37 C38 1.392(5)
C37 H37 0.9500
C38 H38 0.9500
C39 H39A 0.9800
C39 H39B 0.9800
C39 H39C 0.9800
C40 Cl4 1.677(5)
C40 Cl3 1.764(4)
C40 H40A 0.9900
C40 H40B 0.9900
